data_2232987
loop_
_publ_author_name
'Raw, Adam D.'
'Ibers, James A.'

_publ_section_title
;
 Zirconium(IV) dilanthanum(III) pentasulfide
;
_journal_coeditor_code WM2549
_journal_issue 12
_journal_name_full 'Acta Crystallographica Section E'
_journal_page_first i70
_journal_paper_doi 10.1107/S1600536811045193
_journal_volume 67
_journal_year 2011
_chemical_formula_iupac 'Zr La2 S5'
_chemical_formula_moiety 'Zr La2 S5'
_chemical_formula_sum 'La2 S5 Zr'
_chemical_formula_weight 529.34
_chemical_name_common 'Zirconium Lanthanum Sulfide'
_chemical_name_systematic
;
Zirconium(IV) dilanthanum(III) pentasulfide
;
_space_group_IT_number 62
_symmetry_cell_setting orthorhombic
_symmetry_space_group_name_Hall '-P 2ac 2n'
_symmetry_space_group_name_H-M 'P n m a'
_atom_sites_solution_primary direct
_atom_sites_solution_secondary difmap
_audit_creation_method SHELXL-97
_cell_angle_alpha 90.00
_cell_angle_beta 90.00
_cell_angle_gamma 90.00
_cell_formula_units_Z 4
_cell_length_a 11.4784(4)
_cell_length_b 8.2010(3)
_cell_length_c 7.3799(3)
_cell_measurement_reflns_used 6255
_cell_measurement_temperature 100(2)
_cell_measurement_theta_max 27.92
_cell_measurement_theta_min 3.05
_cell_volume 694.70(5)
_computing_cell_refinement 'SAINT (Bruker, 2009)'
_computing_data_collection 'APEX2 (Bruker, 2009)'
_computing_data_reduction 'SAINT (Bruker, 2009)'
_computing_molecular_graphics 'CrystalMaker (Palmer, 2009)'
_computing_publication_material 'SHELXL97 (Sheldrick, 2008)'
_computing_structure_refinement 'SHELXL97 (Sheldrick, 2008)'
_computing_structure_solution 'SHELXS97 (Sheldrick, 2008)'
_diffrn_ambient_temperature 100(2)
_diffrn_measured_fraction_theta_full 1.000
_diffrn_measured_fraction_theta_max 1.000
_diffrn_measurement_device_type 'Bruker APEXII CCD'
_diffrn_measurement_method '\f and \w scans'
_diffrn_radiation_monochromator graphite
_diffrn_radiation_source 'fine-focus sealed tube'
_diffrn_radiation_type MoK\a
_diffrn_radiation_wavelength 0.71073
_diffrn_reflns_av_R_equivalents 0.0182
_diffrn_reflns_av_sigmaI/netI 0.0099
_diffrn_reflns_limit_h_max 15
_diffrn_reflns_limit_h_min -14
_diffrn_reflns_limit_k_max 6
_diffrn_reflns_limit_k_min -10
_diffrn_reflns_limit_l_max 9
_diffrn_reflns_limit_l_min -9
_diffrn_reflns_number 8134
_diffrn_reflns_theta_full 27.92
_diffrn_reflns_theta_max 27.92
_diffrn_reflns_theta_min 3.28
_exptl_absorpt_coefficient_mu 14.930
_exptl_absorpt_correction_T_max 0.3404
_exptl_absorpt_correction_T_min 0.2631
_exptl_absorpt_correction_type numerical
_exptl_absorpt_process_details '[face indexed (SADABS; Bruker, 2009)]'
_exptl_crystal_colour black
_exptl_crystal_density_diffrn 5.061
_exptl_crystal_density_method 'not measured'
_exptl_crystal_description prism
_exptl_crystal_F_000 936
_exptl_crystal_size_max 0.12
_exptl_crystal_size_mid 0.11
_exptl_crystal_size_min 0.09
_refine_diff_density_max 2.199
_refine_diff_density_min -0.544
_refine_ls_extinction_coef 0.0015(2)
_refine_ls_extinction_expression Fc^*^=kFc[1+0.001xFc^2^\l^3^/sin(2\q)]^-1/4^
_refine_ls_extinction_method 'SHELXL97 (Sheldrick, 2008)'
_refine_ls_goodness_of_fit_ref 2.514
_refine_ls_matrix_type full
_refine_ls_number_parameters 44
_refine_ls_number_reflns 890
_refine_ls_number_restraints 0
_refine_ls_restrained_S_all 2.514
_refine_ls_R_factor_all 0.0174
_refine_ls_R_factor_gt 0.0169
_refine_ls_shift/su_max 0.001
_refine_ls_shift/su_mean 0.000
_refine_ls_structure_factor_coef Fsqd
_refine_ls_weighting_details
;
calc
[1.00000+0.00000exp(0.00(sin\q/\l)^2^)]/
[\s^2^(Fo^2^)+0.0000+0.0000*P+(0.0158P)^2^+0.0000sin\q/\l]
where P = 1.00000Fo^2^ + 0.00000Fc^2^
;
_refine_ls_weighting_scheme calc
_refine_ls_wR_factor_gt 0.0560
_refine_ls_wR_factor_ref 0.0563
_reflns_number_gt 877
_reflns_number_total 890
_reflns_threshold_expression I>2sigma(I)
_cod_data_source_file wm2549.cif
_cod_data_source_block I
_cod_database_code 2232987
_cod_database_fobs_code 2232987

loop_
_symmetry_equiv_pos_as_xyz
'x, y, z'
'-x+1/2, -y, z+1/2'
'-x, y+1/2, -z'
'x+1/2, -y+1/2, -z+1/2'
'-x, -y, -z'
'x-1/2, y, -z-1/2'
'x, -y-1/2, z'
'-x-1/2, y-1/2, z-1/2'

loop_
_atom_site_type_symbol
_atom_site_label
_atom_site_fract_x
_atom_site_fract_y
_atom_site_fract_z
_atom_site_U_iso_or_equiv
_atom_site_adp_type
_atom_site_calc_flag
_atom_site_refinement_flags
_atom_site_occupancy
_atom_site_symmetry_multiplicity
La La1 0.328759(18) 0.501789(17) 0.44160(3) 0.00537(12) Uani d . 1 1
Zr Zr1 0.01001(3) 0.2500 0.42914(5) 0.00286(13) Uani d S 1 2
S S1 0.29147(10) 0.2500 0.15995(15) 0.0061(2) Uani d S 1 2
S S2 0.07363(7) 0.53474(10) 0.32234(11) 0.00812(18) Uani d . 1 1
S S3 0.19311(10) 0.2500 0.64058(15) 0.0063(2) Uani d S 1 2
S S4 0.00443(9) 0.2500 0.05768(14) 0.0073(2) Uani d S 1 2

loop_
_atom_site_aniso_label
_atom_site_aniso_U_11
_atom_site_aniso_U_22
_atom_site_aniso_U_33
_atom_site_aniso_U_12
_atom_site_aniso_U_13
_atom_site_aniso_U_23
La1 0.00643(17) 0.00439(17) 0.00529(17) 0.00023(5) -0.00022(6) -0.00036(5)
Zr1 0.0030(2) 0.0028(2) 0.0028(2) 0.000 -0.00063(13) 0.000
S1 0.0073(5) 0.0053(5) 0.0056(5) 0.000 -0.0013(4) 0.000
S2 0.0102(4) 0.0080(3) 0.0062(4) 0.0004(3) 0.0007(3) -0.0005(3)
S3 0.0086(5) 0.0051(5) 0.0051(5) 0.000 0.0008(4) 0.000
S4 0.0066(6) 0.0062(5) 0.0090(6) 0.000 0.0007(4) 0.000

loop_
_atom_type_symbol
_atom_type_description
_atom_type_scat_dispersion_real
_atom_type_scat_dispersion_imag
_atom_type_scat_source
S S 0.1246 0.1234 'International Tables Vol C Tables 4.2.6.8 and 6.1.1.4'
Zr Zr -2.9673 0.5597 'International Tables Vol C Tables 4.2.6.8 and 6.1.1.4'
La La -0.2871 2.4523 'International Tables Vol C Tables 4.2.6.8 and 6.1.1.4'

loop_
_geom_angle_atom_site_label_1
_geom_angle_atom_site_label_2
_geom_angle_atom_site_label_3
_geom_angle_site_symmetry_1
_geom_angle_site_symmetry_3
_geom_angle
S4 La1 S4 6_656 2_565 92.295(9)
S4 La1 S1 6_656 2_565 145.31(3)
S4 La1 S1 2_565 2_565 70.41(3)
S4 La1 S1 6_656 . 66.63(3)
S4 La1 S1 2_565 . 141.82(3)
S1 La1 S1 2_565 . 143.100(13)
S4 La1 S3 6_656 . 82.42(2)
S4 La1 S3 2_565 . 132.98(3)
S1 La1 S3 2_565 . 87.96(2)
S1 La1 S3 . . 77.69(2)
S4 La1 S3 6_656 2_564 122.76(3)
S4 La1 S3 2_565 2_564 78.51(2)
S1 La1 S3 2_565 2_564 84.12(2)
S1 La1 S3 . 2_564 86.66(2)
S3 La1 S3 . 2_564 141.885(17)
S4 La1 S2 6_656 2_565 70.75(3)
S4 La1 S2 2_565 2_565 63.66(2)
S1 La1 S2 2_565 2_565 74.61(3)
S1 La1 S2 . 2_565 129.30(2)
S3 La1 S2 . 2_565 70.62(3)
S3 La1 S2 2_564 2_565 140.91(2)
S4 La1 S2 6_656 . 136.89(2)
S4 La1 S2 2_565 . 130.36(2)
S1 La1 S2 2_565 . 69.42(3)
S1 La1 S2 . . 73.87(3)
S3 La1 S2 . . 72.74(3)
S3 La1 S2 2_564 . 69.57(3)
S2 La1 S2 2_565 . 128.71(2)
S4 La1 La1 6_656 5_666 46.526(16)
S4 La1 La1 2_565 5_666 45.769(15)
S1 La1 La1 2_565 5_666 110.25(2)
S1 La1 La1 . 5_666 106.65(2)
S3 La1 La1 . 5_666 113.61(2)
S3 La1 La1 2_564 5_666 104.09(2)
S2 La1 La1 2_565 5_666 56.031(16)
S2 La1 La1 . 5_666 173.643(17)
S4 La1 La1 6_656 7_575 135.682(15)
S4 La1 La1 2_565 7_575 45.861(14)
S1 La1 La1 2_565 7_575 46.186(15)
S1 La1 La1 . 7_575 134.217(15)
S3 La1 La1 . 7_575 133.973(16)
S3 La1 La1 2_564 7_575 47.682(15)
S2 La1 La1 2_565 7_575 95.655(16)
S2 La1 La1 . 7_575 84.950(15)
La1 La1 La1 5_666 7_575 90.417(4)
S4 La1 La1 6_656 2_564 107.70(2)
S4 La1 La1 2_565 2_564 123.806(19)
S1 La1 La1 2_565 2_564 106.89(2)
S1 La1 La1 . 2_564 45.659(16)
S3 La1 La1 . 2_564 102.01(2)
S3 La1 La1 2_564 2_564 46.251(17)
S2 La1 La1 2_565 2_564 172.533(17)
S2 La1 La1 . 2_564 47.425(16)
La1 La1 La1 5_666 2_564 128.467(9)
La1 La1 La1 7_575 2_564 90.409(4)
S4 La1 La1 6_656 2_565 107.50(2)
S4 La1 La1 2_565 2_565 91.72(2)
S1 La1 La1 2_565 2_565 46.074(16)
S1 La1 La1 . 2_565 124.18(2)
S3 La1 La1 . 2_565 47.258(17)
S3 La1 La1 2_564 2_565 128.91(2)
S2 La1 La1 2_565 2_565 48.044(16)
S2 La1 La1 . 2_565 80.696(17)
La1 La1 La1 5_666 2_565 103.733(7)
La1 La1 La1 7_575 2_565 90.408(4)
La1 La1 La1 2_564 2_565 127.785(11)
S2 Zr1 S2 7_565 . 130.58(4)
S2 Zr1 S1 7_565 6_556 101.36(2)
S2 Zr1 S1 . 6_556 101.36(2)
S2 Zr1 S3 7_565 . 87.40(2)
S2 Zr1 S3 . . 87.40(2)
S1 Zr1 S3 6_556 . 158.10(3)
S2 Zr1 S2 7_565 5_566 153.69(2)
S2 Zr1 S2 . 5_566 73.59(3)
S1 Zr1 S2 6_556 5_566 80.19(3)
S3 Zr1 S2 . 5_566 83.19(3)
S2 Zr1 S2 7_565 3_546 73.59(3)
S2 Zr1 S2 . 3_546 153.69(2)
S1 Zr1 S2 6_556 3_546 80.19(3)
S3 Zr1 S2 . 3_546 83.19(3)
S2 Zr1 S2 5_566 3_546 80.92(4)
S2 Zr1 S4 7_565 . 72.55(2)
S2 Zr1 S4 . . 72.55(2)
S1 Zr1 S4 6_556 . 73.97(3)
S3 Zr1 S4 . . 127.93(4)
S2 Zr1 S4 5_566 . 131.74(2)
S2 Zr1 S4 3_546 . 131.74(2)
Zr1 S1 La1 6_656 8_655 108.37(3)
Zr1 S1 La1 6_656 2_564 108.37(3)
La1 S1 La1 8_655 2_564 87.63(3)
Zr1 S1 La1 6_656 7_565 92.19(3)
La1 S1 La1 8_655 7_565 88.267(9)
La1 S1 La1 2_564 7_565 159.29(4)
Zr1 S1 La1 6_656 . 92.19(3)
La1 S1 La1 8_655 . 159.29(4)
La1 S1 La1 2_564 . 88.267(9)
La1 S1 La1 7_565 . 88.43(3)
Zr1 S2 Zr1 . 5_566 106.41(3)
Zr1 S2 La1 . 2_564 107.38(3)
Zr1 S2 La1 5_566 2_564 144.80(3)
Zr1 S2 La1 . . 95.92(3)
Zr1 S2 La1 5_566 . 101.56(3)
La1 S2 La1 2_564 . 84.53(2)
Zr1 S3 La1 . 7_565 97.24(3)
Zr1 S3 La1 . . 97.24(3)
La1 S3 La1 7_565 . 87.95(3)
Zr1 S3 La1 . 2_565 111.80(3)
La1 S3 La1 7_565 2_565 150.89(4)
La1 S3 La1 . 2_565 86.491(11)
Zr1 S3 La1 . 8_656 111.80(3)
La1 S3 La1 7_565 8_656 86.491(11)
La1 S3 La1 . 8_656 150.89(4)
La1 S3 La1 2_565 8_656 84.64(3)
Zr1 S4 La1 . 4_455 90.83(3)
Zr1 S4 La1 . 6_556 90.83(3)
La1 S4 La1 4_455 6_556 91.36(3)
Zr1 S4 La1 . 2_564 106.12(3)
La1 S4 La1 4_455 2_564 163.03(4)
La1 S4 La1 6_556 2_564 87.705(9)
Zr1 S4 La1 . 8_655 106.12(3)
La1 S4 La1 4_455 8_655 87.705(9)
La1 S4 La1 6_556 8_655 163.03(4)
La1 S4 La1 2_564 8_655 88.28(3)

loop_
_geom_bond_atom_site_label_1
_geom_bond_atom_site_label_2
_geom_bond_site_symmetry_2
_geom_bond_distance
La1 S4 6_656 2.8861(8)
La1 S4 2_565 2.9230(7)
La1 S1 2_565 2.9402(8)
La1 S1 . 2.9610(8)
La1 S3 . 2.9740(8)
La1 S3 2_564 3.0235(8)
La1 S2 2_565 3.0398(8)
La1 S2 . 3.0698(9)
La1 La1 5_666 4.0247(4)
La1 La1 7_575 4.0712(3)
La1 La1 2_564 4.1092(2)
La1 La1 2_565 4.1092(2)
Zr1 S2 7_565 2.5704(8)
Zr1 S2 . 2.5705(8)
Zr1 S1 6_556 2.5932(12)
Zr1 S3 . 2.6176(12)
Zr1 S2 5_566 2.7206(9)
Zr1 S2 3_546 2.7206(9)
Zr1 S4 . 2.7421(11)
S1 Zr1 6_656 2.5932(12)
S1 La1 8_655 2.9402(8)
S1 La1 2_564 2.9402(8)
S1 La1 7_565 2.9609(8)
S2 Zr1 5_566 2.7206(9)
S2 La1 2_564 3.0398(8)
S3 La1 7_565 2.9739(8)
S3 La1 2_565 3.0235(8)
S3 La1 8_656 3.0235(8)
S4 La1 4_455 2.8861(8)
S4 La1 6_556 2.8861(8)
S4 La1 2_564 2.9230(7)
S4 La1 8_655 2.9230(7)
